data_2016908
loop_
_publ_author_name
'Barnes, J. C.'
'Paton, J. D.'
'Seaward, K. F.'

_publ_section_title
;
 Structure of an acid neodymium(III) cerium(IV) sulfate hydrate,
 H~9~Nd~7~Ce~6~(SO~4~)~27~.72.33H~2~O
;
_journal_issue 12
_journal_name_full 'Acta Crystallographica Section C'
_journal_page_first 2057
_journal_page_last 2060
_journal_paper_doi 10.1107/S0108270193006171
_journal_volume 49
_journal_year 1993
_chemical_formula_moiety 'H9 Nd7 Ce6 (S1 O4 )27, 72,33 H2 O'
_chemical_formula_sum 'Ce12 H307.33 Nd14 O360.55 S54'
_chemical_formula_weight 5756.07
_chemical_name_common 'acid neodymium(III)cerium(IV)sulphate hydrate'
_chemical_name_systematic
;
 ?
;
_space_group_IT_number 176
_symmetry_cell_setting hexagonal
_symmetry_space_group_name_Hall '-P 6c'
_symmetry_space_group_name_H-M 'P 63/m'
_audit_creation_method SHELXL
_cell_angle_alpha 90.00
_cell_angle_beta 90.00
_cell_angle_gamma 120.00
_cell_formula_units_Z 2
_cell_length_a 19.165(3)
_cell_length_b 19.165(3)
_cell_length_c 25.060(4)
_cell_measurement_reflns_used 250
_cell_measurement_temperature 293(2)
_cell_volume 7971(2)
_computing_cell_refinement FAST/MADNESS
_computing_data_collection 'FAST/MADNESS Enraf-Nonius (1990) '
_computing_data_reduction FAST/MADNESS
_computing_molecular_graphics 'PLUTON92 (Spek, 1992)'
_computing_publication_material SHELXL92
_computing_structure_refinement 'SHELXL92 (Sheldrick, 1993)'
_computing_structure_solution 'SHELXS86 (Sheldrick, 1990)'
_diffrn_ambient_temperature 293(2)
_diffrn_measurement_device 'Enraf Nonius FAST 4-circle diffractometer'
_diffrn_measurement_method 'Integration from area detector'
_diffrn_radiation_monochromator graphite
_diffrn_radiation_source 'fine-focus sealed tube'
_diffrn_radiation_type MoK\a
_diffrn_radiation_wavelength 0.71069
_diffrn_reflns_av_R_equivalents 0.0379
_diffrn_reflns_av_sigmaI/netI 0.1154
_diffrn_reflns_limit_h_max 15
_diffrn_reflns_limit_h_min -21
_diffrn_reflns_limit_k_max 22
_diffrn_reflns_limit_k_min -16
_diffrn_reflns_limit_l_max 28
_diffrn_reflns_limit_l_min -27
_diffrn_reflns_number 22395
_diffrn_reflns_theta_max 24.82
_diffrn_reflns_theta_min 2.04
_diffrn_standards_decay_% negligble
_exptl_absorpt_coefficient_mu 4.410
_exptl_absorpt_correction_T_max 0.91
_exptl_absorpt_correction_T_min 0.74
_exptl_absorpt_correction_type 'DIFABS (Walker & Stuart, 1983)'
_exptl_crystal_colour 'Greyish yellow'
_exptl_crystal_density_diffrn 2.400
_exptl_crystal_description 'Transparent hexagonal columns'
_exptl_crystal_F_000 5570
_exptl_crystal_size_max 0.6
_exptl_crystal_size_mid 0.4
_exptl_crystal_size_min 0.4
_refine_diff_density_max 2.592
_refine_diff_density_min -1.750
_refine_ls_extinction_coef 0.0
_refine_ls_extinction_method 'F~c~^*^ = kF~c~[1+0.001F~c~^2^\l^3^/sin(2\q)]^-1/4^'
_refine_ls_goodness_of_fit_all 0.601
_refine_ls_goodness_of_fit_obs 0.598
_refine_ls_matrix_type full
_refine_ls_number_parameters 351
_refine_ls_number_reflns 4309
_refine_ls_number_restraints 0
_refine_ls_restrained_S_all 0.676
_refine_ls_restrained_S_obs 0.598
_refine_ls_R_factor_all 0.0510
_refine_ls_R_factor_obs 0.0378
_refine_ls_shift/esd_max -2.626
_refine_ls_shift/esd_mean 0.064
_refine_ls_structure_factor_coef Fsqd
_refine_ls_weighting_scheme
;calc w = 1/[\s^2^(F~o~^2^)+(0.0978P)^2^+185.6694P] where
P = (F~o~^2^+2F~c~^2^)/3
;
_refine_ls_wR_factor_all 0.1458
_refine_ls_wR_factor_obs 0.1156
_reflns_number_observed 3500
_reflns_number_total 4318
_reflns_observed_criterion I>2\s(I)
_cod_data_source_file li1068.cif
_cod_data_source_block ndce
_cod_depositor_comments
;
The following automatic conversions were performed:
'_symmetry_cell_setting' value 'Hexagonal' changed to 'hexagonal'
according to '/home/saulius/struct/CIF-dictionaries/cif_core.dic'
dictionary named 'cif_core.dic' version 2.4.1 from 2010-06-29.

Automatic conversion script
Id: cif_fix_enum 1527 2010-12-29 10:47:43Z saulius 

The following automatic conversions were performed:

'_symmetry_cell_setting' value 'Hexagonal' changed to 'hexagonal'
according to /home/saulius/struct/CIF-dictionaries/cif_core.dic
dictionary named 'cif_core.dic' version 2.4.1 from 2010-06-29.

Automatic conversion script
Id: cif_fix_values 1715 2011-07-08 13:25:40Z adriana 
;
_cod_original_cell_volume 7971.(2)
_cod_original_sg_symbol_H-M 'P 6~3~/m'
_cod_original_formula_sum 'H307.33 Ce12 Nd14 O360.55 S54'
_cod_database_code 2016908

loop_
_symmetry_equiv_pos_as_xyz
'x, y, z'
'-y, x-y, z'
'-x+y, -x, z'
'x, y, -z+1/2'
'-y, x-y, -z+1/2'
'-x+y, -x, -z+1/2'
'-x, -y, -z'
'y, -x+y, -z'
'x-y, x, -z'
'-x, -y, z-1/2'
'y, -x+y, z-1/2'
'x-y, x, z-1/2'

loop_
_atom_site_aniso_label
_atom_site_aniso_U_11
_atom_site_aniso_U_22
_atom_site_aniso_U_33
_atom_site_aniso_U_12
_atom_site_aniso_U_13
_atom_site_aniso_U_23
Nd1 0.0100(3) 0.0088(3) 0.0071(3) 0.0045(2) -0.0002(2) 0.0001(2)
Nd2 0.0088(4) 0.0088(4) 0.0174(6) 0.0044(2) 0.000 0.000
Ce3 0.0082(3) 0.0090(3) 0.0065(3) 0.0041(2) 0.0004(2) 0.0001(2)
S10 0.0073(13) 0.0107(14) 0.0081(13) 0.0046(11) 0.000 0.000
S20 0.0112(14) 0.0101(14) 0.0072(13) 0.0072(12) 0.000 0.000
S30 0.115(4) 0.013(2) 0.013(2) 0.030(2) 0.000 0.000
S40 0.0092(10) 0.0141(10) 0.0097(10) 0.0071(8) 0.0004(8) 0.0001(8)
S50 0.0238(12) 0.0153(11) 0.0161(11) 0.0149(10) -0.0091(9) -0.0062(9)
S60 0.0121(10) 0.0104(10) 0.0098(10) 0.0011(8) 0.0015(8) -0.0007(8)
O1 0.016(3) 0.024(3) 0.034(4) 0.012(3) 0.011(3) 0.008(3)
O2 0.019(3) 0.041(4) 0.023(3) 0.016(3) -0.007(3) -0.021(3)
O3 0.015(3) 0.025(3) 0.019(3) 0.007(3) -0.002(3) 0.011(3)
O4 0.036(4) 0.021(3) 0.016(3) 0.021(3) 0.014(3) 0.009(3)
O5 0.020(3) 0.018(3) 0.024(3) 0.004(3) -0.008(3) 0.008(3)
O6 0.038(4) 0.021(3) 0.023(3) 0.017(3) 0.015(3) 0.002(3)
O7 0.041(4) 0.023(4) 0.027(4) 0.009(3) -0.023(3) -0.007(3)
O11 0.010(4) 0.018(4) 0.013(4) 0.000(3) 0.000 0.000
O12 0.019(5) 0.024(5) 0.031(5) 0.016(4) 0.000 0.000
O13 0.021(3) 0.016(3) 0.020(3) 0.003(3) 0.010(3) -0.006(3)
O21 0.011(4) 0.013(4) 0.059(7) -0.001(4) 0.000 0.000
O22 0.017(4) 0.015(4) 0.019(4) 0.012(4) 0.000 0.000
O23 0.029(4) 0.032(4) 0.022(3) 0.018(3) 0.011(3) 0.018(3)
O31 0.045(8) 0.109(11) 0.028(7) -0.029(7) 0.000 0.000
O32 0.082(10) 0.037(7) 0.161(16) 0.040(8) 0.000 0.000
O33 0.023(3) 0.045(4) 0.012(3) 0.009(3) -0.009(3) -0.007(3)
O41 0.016(3) 0.013(3) 0.019(3) -0.003(3) -0.011(3) 0.006(3)
O42 0.009(3) 0.014(3) 0.017(3) -0.002(2) -0.006(2) 0.006(2)
O43 0.014(3) 0.009(3) 0.017(3) 0.003(2) 0.007(2) -0.001(2)
O44 0.017(3) 0.015(3) 0.029(4) 0.005(3) 0.010(3) -0.001(3)
O51 0.032(4) 0.019(3) 0.032(4) -0.003(3) -0.019(3) 0.015(3)
O52 0.020(3) 0.013(3) 0.014(3) 0.003(3) -0.005(3) 0.003(2)
O53 0.025(3) 0.023(3) 0.018(3) 0.018(3) -0.003(3) -0.002(3)
O54 0.018(3) 0.018(3) 0.029(3) 0.010(3) -0.003(3) -0.003(3)
O61 0.016(3) 0.044(4) 0.009(3) 0.015(3) -0.004(2) -0.008(3)
O62 0.014(3) 0.025(3) 0.020(3) 0.015(3) -0.002(3) -0.002(3)
O63 0.011(3) 0.023(3) 0.019(3) 0.008(3) 0.003(2) 0.010(3)
O64 0.012(3) 0.017(3) 0.014(3) 0.006(3) 0.000(2) 0.004(2)
W1 0.053(7) 0.060(8) 0.063(8) 0.038(7) 0.000 0.000
W2 0.050(6) 0.050(6) 0.111(14) 0.025(3) 0.000 0.000
W3 0.029(5) 0.036(5) 0.186(12) 0.012(4) -0.002(6) 0.026(6)
W5 0.034(4) 0.029(4) 0.046(4) 0.012(3) -0.007(3) 0.006(3)

loop_
_atom_site_label
_atom_site_fract_x
_atom_site_fract_y
_atom_site_fract_z
_atom_site_U_iso_or_equiv
_atom_site_thermal_displace_type
_atom_site_calc_flag
_atom_site_refinement_flags
_atom_site_occupancy
_atom_site_disorder_group
_atom_site_type_symbol
Nd1 0.33318(2) 0.32349(3) 0.39326(2) 0.0087(2) Uani d . 1 . Nd
Nd2 0.3333 0.6667 0.2500 0.0117(3) Uani d S 1 . Nd
Ce3 0.01604(3) 0.34500(3) 0.35551(2) 0.0080(2) Uani d . 1 . Ce
S10 0.1224(2) 0.3037(2) 0.2500 0.0086(6) Uani d S 1 . S
S20 0.5970(2) 0.0997(2) 0.7500 0.0086(6) Uani d S 1 . S
S30 0.3702(3) 0.1310(2) 0.2500 0.0482(13) Uani d S 1 . S
S40 0.18814(11) 0.29656(12) 0.91136(8) 0.0104(4) Uani d . 1 . S
S50 0.96926(13) 0.46036(12) 0.09367(8) 0.0161(5) Uani d . 1 . S
S60 0.20902(12) 0.83297(12) 0.41598(8) 0.0128(4) Uani d . 1 . S
O1 0.5642(3) 0.2631(4) 0.8207(2) 0.0237(14) Uani d . 1 . O
O2 0.3418(4) 0.4168(4) 0.4670(2) 0.027(2) Uani d . 1 . O
O3 0.3282(3) 0.4091(4) 0.3205(2) 0.0210(14) Uani d . 1 . O
O4 0.2373(4) 0.2295(3) 0.4604(2) 0.0214(14) Uani d . 1 . O
O5 0.4344(4) 0.3235(3) 0.4560(2) 0.0232(14) Uani d . 1 . O
O6 0.4280(4) 0.3191(4) 0.3269(2) 0.0263(15) Uani d . 1 . O
O7 0.2368(4) 0.2266(4) 0.3261(3) 0.034(2) Uani d . 1 . O
O11 0.1969(5) 0.3791(5) 0.2500 0.016(2) Uani d S 1 . O
O12 0.1353(5) 0.2353(5) 0.2500 0.022(2) Uani d S 1 . O
O13 0.0731(3) 0.2961(3) 0.2976(2) 0.0215(14) Uani d . 1 . O
O21 0.1864(5) 0.5532(5) 0.2500 0.031(2) Uani d S 1 . O
O22 0.0599(5) 0.5501(5) 0.2500 0.015(2) Uani d S 1 . O
O23 0.0733(4) 0.4505(4) 0.2972(2) 0.0265(15) Uani d . 1 . O
O31 -0.2104(7) 0.2083(9) 0.2500 0.091(5) Uani d S 1 . O
O32 -0.1225(9) 0.1600(7) 0.2500 0.088(5) Uani d S 1 . O
O33 -0.0874(4) 0.2837(4) 0.2965(2) 0.031(2) Uani d . 1 . O
O41 -0.0970(3) 0.1553(3) 0.4607(2) 0.0208(14) Uani d . 1 . O
O42 -0.1898(3) 0.1387(3) 0.3914(2) 0.0166(13) Uani d . 1 . O
O43 -0.0901(3) 0.2727(3) 0.4192(2) 0.0145(12) Uani d . 1 . O
O44 -0.0473(4) 0.1975(4) 0.3711(2) 0.0218(14) Uani d . 1 . O
O51 0.5578(4) 0.4766(4) 0.4537(3) 0.035(2) Uani d . 1 . O
O52 0.4583(4) 0.4562(3) 0.3885(2) 0.0178(13) Uani d . 1 . O
O53 0.0393(3) 0.4484(3) 0.4182(2) 0.0190(13) Uani d . 1 . O
O54 -0.0725(4) 0.4030(4) 0.3620(2) 0.0214(14) Uani d . 1 . O
O61 0.2019(3) 0.4220(4) 0.4647(2) 0.0228(14) Uani d . 1 . O
O62 0.2108(3) 0.3367(4) 0.3983(2) 0.0173(13) Uani d . 1 . O
O63 0.0807(3) 0.3141(3) 0.4244(2) 0.0178(13) Uani d . 1 . O
O64 0.1629(3) 0.4273(3) 0.3728(2) 0.0152(13) Uani d . 1 . O
OW1 0.5315(7) 0.4262(7) 0.2500 0.054(3) Uani d S 1 . O
OW2 0.0000 0.0000 0.1568(7) 0.071(5) Uani d S 1 . O
OW3 0.1512(5) 0.0820(5) 0.9186(5) 0.086(4) Uani d . 1 . O
OW4A 0.0824(10) 0.1474(10) 0.8039(6) 0.051(4) Uiso d P 0.50 . O
OW4B 0.1143(10) 0.1233(10) 0.8006(6) 0.047(4) Uiso d P 0.50 . O
OW5 0.5790(4) 0.1825(4) 0.9109(3) 0.038(2) Uani d . 1 . O
OW6 -0.2401(8) 0.2781(8) 0.3934(5) 0.086(6) Uiso d P 0.82(3) . O
OW7 0.612(2) 0.249(2) 1.0001(14) 0.054(14) Uiso d P 0.24(3) . O
OW8 0.049(2) -0.026(2) 0.9713(14) 0.016(13) Uiso d P 0.16(2) . O

loop_
_atom_type_symbol
_atom_type_description
_atom_type_scat_dispersion_real
_atom_type_scat_dispersion_imag
_atom_type_scat_source
S S 0.1246 0.1234
;International Tables for X-ray Crystallography (1990, Vol C, Tables 4.2.6.8
 and 6.1.1.4)
;
O O 0.0106 0.0060
;International Tables for X-ray Crystallography (1990, Vol C, Tables 4.2.6.8
 and 6.1.1.4)
;
Ce Ce -0.2486 2.6331
;International Tables for X-ray Crystallography (1990, Vol C, Tables 4.2.6.8
 and 6.1.1.4)
;
Nd Nd -0.1943 3.0179
;International Tables for X-ray Crystallography (1990, Vol C, Tables 4.2.6.8
 and 6.1.1.4)
;
H H 0.0000 0.0000
;International Tables for X-ray Crystallography (1990, Vol C, Tables 4.2.6.8
 and 6.1.1.4)
;

loop_
_geom_angle_atom_site_label_1
_geom_angle_atom_site_label_2
_geom_angle_atom_site_label_3
_geom_angle_site_symmetry_1
_geom_angle_site_symmetry_3
_geom_angle
_geom_angle_publ_flag
O4 Nd1 O52 . . 139.9(2) ?
O4 Nd1 O62 . . 69.2(2) ?
O52 Nd1 O62 . . 112.1(2) ?
O4 Nd1 O3 . . 135.9(2) ?
O52 Nd1 O3 . . 67.9(2) ?
O62 Nd1 O3 . . 67.7(2) ?
O4 Nd1 O6 . . 135.7(2) ?
O52 Nd1 O6 . . 69.8(2) ?
O62 Nd1 O6 . . 141.0(2) ?
O3 Nd1 O6 . . 78.5(2) ?
O4 Nd1 O5 . . 82.3(2) ?
O52 Nd1 O5 . . 71.2(2) ?
O62 Nd1 O5 . . 137.8(2) ?
O3 Nd1 O5 . . 138.4(2) ?
O6 Nd1 O5 . . 80.9(2) ?
O4 Nd1 O7 . . 85.0(2) ?
O52 Nd1 O7 . . 134.9(2) ?
O62 Nd1 O7 . . 74.0(2) ?
O3 Nd1 O7 . . 74.9(2) ?
O6 Nd1 O7 . . 78.8(2) ?
O5 Nd1 O7 . . 135.1(2) ?
O4 Nd1 O2 . . 77.2(2) ?
O52 Nd1 O2 . . 67.7(2) ?
O62 Nd1 O2 . . 67.7(2) ?
O3 Nd1 O2 . . 94.6(2) ?
O6 Nd1 O2 . . 136.3(2) ?
O5 Nd1 O2 . . 76.3(2) ?
O7 Nd1 O2 . . 141.4(2) ?
O4 Nd1 O42 . 3 68.7(2) ?
O52 Nd1 O42 . 3 124.6(2) ?
O62 Nd1 O42 . 3 123.3(2) ?
O3 Nd1 O42 . 3 131.6(2) ?
O6 Nd1 O42 . 3 67.1(2) ?
O5 Nd1 O42 . 3 69.2(2) ?
O7 Nd1 O42 . 3 66.1(2) ?
O2 Nd1 O42 . 3 133.8(2) ?
O1 Nd2 O1 11_565 8_566 91.1(3) ?
O1 Nd2 O1 11_565 12 74.7(2) ?
O1 Nd2 O1 8_566 12 139.01(11) ?
O1 Nd2 O1 11_565 9_556 139.01(11) ?
O1 Nd2 O1 8_566 9_556 74.7(2) ?
O1 Nd2 O1 12 9_556 91.1(3) ?
O1 Nd2 O1 11_565 10_665 74.7(2) ?
O1 Nd2 O1 8_566 10_665 139.00(11) ?
O1 Nd2 O1 12 10_665 74.7(2) ?
O1 Nd2 O1 9_556 10_665 139.00(11) ?
O1 Nd2 O1 11_565 7_666 139.00(11) ?
O1 Nd2 O1 8_566 7_666 74.7(2) ?
O1 Nd2 O1 12 7_666 139.00(11) ?
O1 Nd2 O1 9_556 7_666 74.7(2) ?
O1 Nd2 O1 10_665 7_666 91.1(3) ?
O1 Nd2 O21 11_565 . 73.0(2) ?
O1 Nd2 O21 8_566 . 73.0(2) ?
O1 Nd2 O21 12 . 66.1(2) ?
O1 Nd2 O21 9_556 . 66.1(2) ?
O1 Nd2 O21 10_665 . 134.21(15) ?
O1 Nd2 O21 7_666 . 134.21(15) ?
O1 Nd2 O21 11_565 3_565 66.1(2) ?
O1 Nd2 O21 8_566 3_565 66.1(2) ?
O1 Nd2 O21 12 3_565 134.21(15) ?
O1 Nd2 O21 9_556 3_565 134.21(15) ?
O1 Nd2 O21 10_665 3_565 73.0(2) ?
O1 Nd2 O21 7_666 3_565 73.0(2) ?
O21 Nd2 O21 . 3_565 120.006(2) ?
O1 Nd2 O21 11_565 2_665 134.21(15) ?
O1 Nd2 O21 8_566 2_665 134.21(15) ?
O1 Nd2 O21 12 2_665 73.0(2) ?
O1 Nd2 O21 9_556 2_665 73.0(2) ?
O1 Nd2 O21 10_665 2_665 66.1(2) ?
O1 Nd2 O21 7_666 2_665 66.1(2) ?
O21 Nd2 O21 . 2_665 120.002(2) ?
O21 Nd2 O21 3_565 2_665 119.992(3) ?
O33 Ce3 O13 . . 81.2(2) ?
O33 Ce3 O23 . . 87.1(2) ?
O13 Ce3 O23 . . 80.8(2) ?
O33 Ce3 O63 . . 140.9(2) ?
O13 Ce3 O63 . . 86.7(2) ?
O23 Ce3 O63 . . 127.5(2) ?
O33 Ce3 O53 . . 127.5(2) ?
O13 Ce3 O53 . . 146.1(2) ?
O23 Ce3 O53 . . 83.0(2) ?
O63 Ce3 O53 . . 79.9(2) ?
O33 Ce3 O43 . . 82.3(2) ?
O13 Ce3 O43 . . 128.8(2) ?
O23 Ce3 O43 . . 145.9(2) ?
O63 Ce3 O43 . . 76.7(2) ?
O53 Ce3 O43 . . 78.2(2) ?
O33 Ce3 O54 . . 69.8(2) ?
O13 Ce3 O54 . . 144.0(2) ?
O23 Ce3 O54 . . 77.0(2) ?
O63 Ce3 O54 . . 129.2(2) ?
O53 Ce3 O54 . . 57.7(2) ?
O43 Ce3 O54 . . 68.9(2) ?
O33 Ce3 O64 . . 149.4(2) ?
O13 Ce3 O64 . . 75.4(2) ?
O23 Ce3 O64 . . 70.1(2) ?
O63 Ce3 O64 . . 57.5(2) ?
O53 Ce3 O64 . . 71.1(2) ?
O43 Ce3 O64 . . 127.9(2) ?
O54 Ce3 O64 . . 121.5(2) ?
O33 Ce3 O44 . . 73.2(2) ?
O13 Ce3 O44 . . 72.3(2) ?
O23 Ce3 O44 . . 148.6(2) ?
O63 Ce3 O44 . . 67.7(2) ?
O53 Ce3 O44 . . 128.5(2) ?
O43 Ce3 O44 . . 56.6(2) ?
O54 Ce3 O44 . . 116.7(2) ?
O64 Ce3 O44 . . 116.7(2) ?
O11 S10 O12 . . 112.1(5) ?
O11 S10 O13 . . 111.3(3) ?
O12 S10 O13 . . 107.4(3) ?
O11 S10 O13 . 4 111.3(3) ?
O12 S10 O13 . 4 107.4(3) ?
O13 S10 O13 . 4 107.1(5) ?
O22 S20 O21 9_656 9_656 111.7(5) ?
O22 S20 O23 9_656 12_656 108.4(3) ?
O21 S20 O23 9_656 12_656 110.3(3) ?
O22 S20 O23 9_656 9_656 108.4(3) ?
O21 S20 O23 9_656 9_656 110.3(3) ?
O23 S20 O23 12_656 9_656 107.5(5) ?
O31 S30 O33 3 3 117.4(5) ?
O31 S30 O33 3 6 117.4(5) ?
O33 S30 O33 3 6 108.2(6) ?
O31 S30 O32 3 3 102.3(9) ?
O33 S30 O32 3 3 104.9(5) ?
O33 S30 O32 6 3 104.9(5) ?
O42 S40 O41 11_556 11_556 110.9(3) ?
O42 S40 O44 11_556 11_556 111.7(4) ?
O41 S40 O44 11_556 11_556 110.4(4) ?
O42 S40 O43 11_556 11_556 110.4(3) ?
O41 S40 O43 11_556 11_556 110.8(3) ?
O44 S40 O43 11_556 11_556 102.4(3) ?
O52 S50 O51 6_665 6_665 111.1(3) ?
O52 S50 O54 6_665 4_655 110.0(3) ?
O51 S50 O54 6_665 4_655 112.7(4) ?
O52 S50 O53 6_665 4_655 109.9(3) ?
O51 S50 O53 6_665 4_655 109.8(4) ?
O54 S50 O53 4_655 4_655 103.1(3) ?
O62 S60 O61 3_565 3_565 111.2(3) ?
O62 S60 O64 3_565 3_565 110.8(3) ?
O61 S60 O64 3_565 3_565 111.7(4) ?
O62 S60 O63 3_565 3_565 109.2(3) ?
O61 S60 O63 3_565 3_565 110.7(3) ?
O64 S60 O63 3_565 3_565 102.9(3) ?
S20 O21 Nd2 8_566 . 168.0(6) ?
S40 O42 Nd1 12 2 150.4(3) ?
S40 O43 Ce3 12 . 102.2(3) ?
S40 O44 Ce3 12 . 98.7(3) ?
S50 O52 Nd1 5_655 . 149.0(3) ?
S50 O53 Ce3 4_455 . 100.7(3) ?
S50 O54 Ce3 4_455 . 98.4(3) ?
S60 O62 Nd1 2_665 . 152.8(4) ?
S60 O63 Ce3 2_665 . 102.1(3) ?
S60 O64 Ce3 2_665 . 97.2(3) ?

loop_
_geom_bond_atom_site_label_1
_geom_bond_atom_site_label_2
_geom_bond_site_symmetry_2
_geom_bond_distance
_geom_bond_publ_flag
Nd1 O4 . 2.478(6) yes
Nd1 O52 . 2.477(6) yes
Nd1 O62 . 2.484(5) yes
Nd1 O3 . 2.487(5) yes
Nd1 O6 . 2.495(6) yes
Nd1 O5 . 2.498(6) yes
Nd1 O7 . 2.503(6) yes
Nd1 O2 . 2.520(6) yes
Nd1 O42 3 2.520(5) yes
Nd2 O1 11_565 2.483(6) yes
Nd2 O1 8_566 2.483(6) ?
Nd2 O1 12 2.483(6) ?
Nd2 O1 9_556 2.483(6) ?
Nd2 O1 10_665 2.484(6) ?
Nd2 O1 7_666 2.484(6) ?
Nd2 O21 . 2.556(8) ?
Nd2 O21 3_565 2.556(8) ?
Nd2 O21 2_665 2.556(8) ?
Ce3 O33 . 2.273(6) yes
Ce3 O13 . 2.283(6) yes
Ce3 O23 . 2.282(6) yes
Ce3 O63 . 2.366(5) yes
Ce3 O53 . 2.390(6) yes
Ce3 O43 . 2.405(5) yes
Ce3 O54 . 2.454(6) yes
Ce3 O64 . 2.482(6) yes
Ce3 O44 . 2.487(6) yes
S10 O11 . 1.437(8) yes
S10 O12 . 1.452(9) yes
S10 O13 . 1.482(6) yes
S10 O13 4 1.482(6) yes
S20 O22 9_656 1.447(8) yes
S20 O21 9_656 1.445(9) yes
S20 O23 12_656 1.467(6) yes
S20 O23 9_656 1.467(6) yes
S30 O31 3 1.329(13) yes
S30 O33 3 1.439(6) yes
S30 O33 6 1.439(6) yes
S30 O32 3 1.605(13) yes
S40 O42 11_556 1.449(6) yes
S40 O41 11_556 1.453(6) yes
S40 O44 11_556 1.486(6) yes
S40 O43 11_556 1.490(6) yes
S50 O52 6_665 1.441(6) yes
S50 O51 6_665 1.459(6) yes
S50 O54 4_655 1.485(6) yes
S50 O53 4_655 1.499(6) yes
S60 O62 3_565 1.451(6) yes
S60 O61 3_565 1.456(6) yes
S60 O64 3_565 1.489(6) yes
S60 O63 3_565 1.493(6) yes
O1 Nd2 7_666 2.484(6) ?
O21 S20 8_566 1.445(9) ?
O22 S20 8_566 1.447(8) ?
O23 S20 8_566 1.467(6) ?
O31 S30 2 1.329(13) ?
O32 S30 2 1.605(13) ?
O33 S30 2 1.439(6) ?
O41 S40 12 1.453(6) ?
O42 S40 12 1.449(6) ?
O42 Nd1 2 2.520(5) ?
O43 S40 12 1.490(6) ?
O44 S40 12 1.486(6) ?
O51 S50 5_655 1.459(6) ?
O52 S50 5_655 1.441(6) ?
O53 S50 4_455 1.499(6) ?
O54 S50 4_455 1.485(6) ?
O61 S60 2_665 1.456(6) ?
O62 S60 2_665 1.451(6) ?
O63 S60 2_665 1.493(6) ?
O64 S60 2_665 1.489(6) ?
